data_7129303
loop_
_publ_author_name
'Gharpure, Santosh J.'
'Jegadeesan, S.'
'Vishwakarma, Dharmendra S.'

_publ_section_title
;
 Acid-catalysed iterative generation of o-quinone methides for the
 synthesis of dioxabicyclo[3.3.1]nonanes: total synthesis of
 myristicyclins A--B
;
_journal_name_full 'Chemical Communications'
_journal_paper_doi 10.1039/D1CC06146A
_journal_year 2021
_chemical_absolute_configuration unk
_chemical_formula_moiety 'C16 H14 O4, H2 O'
_chemical_formula_sum 'C16 H16 O5'
_chemical_formula_weight 288.29
_space_group_crystal_system orthorhombic
_space_group_IT_number 19
_space_group_name_Hall 'P 2ac 2ab'
_space_group_name_H-M_alt 'P 21 21 21'
_atom_sites_solution_hydrogens mixed
_audit_creation_date 2021-06-17
_audit_creation_method
;
Olex2 1.3-ac4
(compiled 2019.04.23 svn.r3594 for Rigaku Oxford Diffraction, GUI svn.r5739)
;
_audit_update_record
;
2021-07-16 deposited with the CCDC.	2021-11-16 downloaded from the CCDC.
;
_cell_angle_alpha 90
_cell_angle_beta 90
_cell_angle_gamma 90
_cell_formula_units_Z 4
_cell_length_a 5.3663(2)
_cell_length_b 7.4309(3)
_cell_length_c 32.7640(14)
_cell_measurement_reflns_used 2496
_cell_measurement_temperature 150
_cell_measurement_theta_max 72.3130
_cell_measurement_theta_min 2.6520
_cell_volume 1306.51(9)
_computing_cell_refinement
;
CrystalClear-SM Expert 2.0 r7 (Rigaku, 2011)
;
_computing_data_collection
;
CrystalClear-SM Expert 2.0 r7 (Rigaku, 2011)
;
_computing_data_reduction
;
CrystalClear-SM Expert 2.0 r7 (Rigaku, 2011)
;
_computing_molecular_graphics 'Olex2 (Dolomanov et al., 2009)'
_computing_publication_material 'Olex2 (Dolomanov et al., 2009)'
_computing_structure_refinement 'ShelXL (Sheldrick, 2015)'
_computing_structure_solution 'ShelXT (Sheldrick, 2015)'
_diffrn_ambient_temperature 150
_diffrn_detector_area_resol_mean 28.5714
_diffrn_detector_type 'Rigaku Saturn724+'
_diffrn_measured_fraction_theta_full 1.000
_diffrn_measured_fraction_theta_max 1.000
_diffrn_measurement_details
;
List of Runs (angles in degrees, time in seconds):

  # Type    Start    End  Width  t~exp~   \w     \q     \k     \f   Frames
#--------------------------------------------------------------------------
  1  \w   -169.00 -38.00   1.00   12.00    -- -101.00   0.00 108.00  131
  2  \w   -107.00   0.00   1.00   12.00    --  -32.00 -72.00 -36.00  107
  3  \w    -97.00 -37.00   1.00   12.00    -- -101.00  72.00 108.00   60
  4  \w    -88.00 -34.00   1.00   12.00    -- -101.00  72.00  36.00   54
  5  \w   -153.00 -96.00   1.00   12.00    -- -101.00 -72.00-180.00   57
  6  \w   -122.00 -92.00   1.00   12.00    --  -32.00   0.00-180.00   30
  7  \w   -173.00 -67.00   1.00   12.00    -- -101.00 -72.00  36.00  106
  8  \w   -109.00 -25.00   1.00   12.00    -- -101.00   0.00-180.00   84
  9  \w    -37.00  58.00   1.00   12.00    --  -32.00  72.00 108.00   95
 10  \w   -128.00 -96.00   1.00   12.00    -- -101.00  72.00-180.00   32
 11  \w   -191.00-144.00   1.00   12.00    -- -101.00 -72.00-108.00   47
;
_diffrn_measurement_device 'AFC12 (Right): Kappa 3 circle'
_diffrn_measurement_device_type 'Rigaku Saturn724+ (2x2 bin mode)'
_diffrn_measurement_method 'profile data from \w-scans'
_diffrn_measurement_specimen_support 'Mitegen 50um'
_diffrn_radiation_type CuK\a
_diffrn_radiation_wavelength 1.54184
_diffrn_reflns_av_R_equivalents 0.0973
_diffrn_reflns_av_unetI/netI 0.0908
_diffrn_reflns_Laue_measured_fraction_full 1.000
_diffrn_reflns_Laue_measured_fraction_max 1.000
_diffrn_reflns_limit_h_max 6
_diffrn_reflns_limit_h_min -6
_diffrn_reflns_limit_k_max 8
_diffrn_reflns_limit_k_min -8
_diffrn_reflns_limit_l_max 38
_diffrn_reflns_limit_l_min -38
_diffrn_reflns_number 6690
_diffrn_reflns_point_group_measured_fraction_full 0.995
_diffrn_reflns_point_group_measured_fraction_max 0.995
_diffrn_reflns_theta_full 64.994
_diffrn_reflns_theta_max 64.994
_diffrn_reflns_theta_min 2.697
_exptl_absorpt_coefficient_mu 0.909
_exptl_absorpt_correction_T_max 1.00000
_exptl_absorpt_correction_T_min 0.52838
_exptl_absorpt_correction_type multi-scan
_exptl_absorpt_process_details
;
CrysAlisPro 1.171.38.43 (Rigaku Oxford Diffraction, 2015)
Empirical absorption correction using spherical harmonics,
 implemented in SCALE3 ABSPACK scaling algorithm.
;
_exptl_crystal_colour colourless
_exptl_crystal_colour_primary colourless
_exptl_crystal_density_diffrn 1.466
_exptl_crystal_description plate
_exptl_crystal_F_000 608
_exptl_crystal_size_max 0.198
_exptl_crystal_size_mid 0.16
_exptl_crystal_size_min 0.036
_refine_diff_density_max 0.236
_refine_diff_density_min -0.302
_refine_diff_density_rms 0.075
_refine_ls_abs_structure_details
;
 Flack x determined using 576 quotients [(I+)-(I-)]/[(I+)+(I-)]
 (Parsons, Flack and Wagner, Acta Cryst. B69 (2013) 249-259).
;
_refine_ls_abs_structure_Flack -0.4(3)
_refine_ls_extinction_method none
_refine_ls_goodness_of_fit_ref 1.023
_refine_ls_hydrogen_treatment constr
_refine_ls_matrix_type full
_refine_ls_number_parameters 196
_refine_ls_number_reflns 2219
_refine_ls_number_restraints 0
_refine_ls_restrained_S_all 1.023
_refine_ls_R_factor_all 0.0708
_refine_ls_R_factor_gt 0.0534
_refine_ls_shift/su_max 0.000
_refine_ls_shift/su_mean 0.000
_refine_ls_structure_factor_coef Fsqd
_refine_ls_weighting_details 'w=1/[\s^2^(Fo^2^)+(0.0677P)^2^] where P=(Fo^2^+2Fc^2^)/3'
_refine_ls_weighting_scheme calc
_refine_ls_wR_factor_gt 0.1239
_refine_ls_wR_factor_ref 0.1347
_reflns_Friedel_coverage 0.641
_reflns_Friedel_fraction_full 0.986
_reflns_Friedel_fraction_max 0.986
_reflns_number_gt 1825
_reflns_number_total 2219
_reflns_threshold_expression 'I > 2\s(I)'
_cod_data_source_file d1cc06146a2.cif
_cod_data_source_block sjg-jsm-05-47_cu
_cod_original_cell_volume 1306.52(10)
_cod_database_code 7129303
_shelx_shelxl_version_number 2018/3
_shelx_space_group_comment
;
The symmetry employed for this shelxl refinement is uniquely defined
by the following loop, which should always be used as a source of
symmetry information in preference to the above space-group names.
They are only intended as comments.
;
_shelx_estimated_absorpt_t_max 0.968
_shelx_estimated_absorpt_t_min 0.841
_olex2_refinement_description
;
1. Fixed Uiso
 At 1.2 times of:
  All C(H) groups, All C(H,H) groups
 At 1.5 times of:
  All C(H,H,H) groups, All O(H) groups, All O(H,H) groups
2.a Free rotating group:
 O5(H5A,H5B)
2.b Ternary CH refined with riding coordinates:
 C4(H4A)
2.c Secondary CH2 refined with riding coordinates:
 C3(H3A,H3B)
2.d Aromatic/amide H refined with riding coordinates:
 C9(H9), C15(H15), C7(H7), C12(H12), C13(H13), C14(H14)
2.e Idealised Me refined as rotating group:
 C1(H1A,H1B,H1C)
2.f Idealised tetrahedral OH refined as rotating group:
 O4(H4), O3(H3)
;
_olex2_submission_special_instructions 'No special instructions were received'
_oxdiff_exptl_absorpt_empirical_details
;
Empirical correction (ABSPACK) includes:
- Absorption correction using spherical harmonics
- Frame scaling
- Detector area scaling
;

loop_
_space_group_symop_operation_xyz
'x, y, z'
'-x+1/2, -y, z+1/2'
'-x, y+1/2, -z+1/2'
'x+1/2, -y+1/2, -z'

loop_
_atom_site_label
_atom_site_type_symbol
_atom_site_fract_x
_atom_site_fract_y
_atom_site_fract_z
_atom_site_U_iso_or_equiv
_atom_site_adp_type
_atom_site_occupancy
_atom_site_site_symmetry_order
_atom_site_calc_flag
_atom_site_refinement_flags_posn
_atom_site_refinement_flags_adp
_atom_site_refinement_flags_occupancy
_atom_site_disorder_assembly
_atom_site_disorder_group
O2 O 0.1724(6) 0.1493(4) 0.35879(9) 0.0253(7) Uani 1 1 d . . . . .
O1 O 0.2291(6) 0.2220(4) 0.42722(8) 0.0258(7) Uani 1 1 d . . . . .
O5 O 1.0716(6) 0.3997(4) 0.20104(10) 0.0340(8) Uani 1 1 d . . . . .
H5A H 0.969338 0.331136 0.214552 0.051 Uiso 1 1 d G . . . .
H5B H 0.975463 0.467628 0.186184 0.051 Uiso 1 1 d G . . . .
O4 O 0.8016(6) 0.2166(4) 0.25892(9) 0.0302(8) Uani 1 1 d . . . . .
H4 H 0.827326 0.108869 0.265447 0.045 Uiso 1 1 calc GR . . . .
O3 O 0.4887(6) 0.7344(4) 0.32730(9) 0.0308(8) Uani 1 1 d . . . . .
H3 H 0.616925 0.778863 0.316597 0.046 Uiso 1 1 calc GR . . . .
C9 C 0.4730(9) 0.1858(6) 0.30824(13) 0.0236(10) Uani 1 1 d . . . . .
H9 H 0.468291 0.059303 0.304159 0.028 Uiso 1 1 calc R . . . .
C16 C 0.3140(8) 0.5402(6) 0.41590(13) 0.0225(9) Uani 1 1 d . . . . .
C4 C 0.1617(8) 0.5293(6) 0.37723(13) 0.0242(10) Uani 1 1 d . . . . .
H4A H 0.098451 0.651132 0.369417 0.029 Uiso 1 1 calc R . . . .
C15 C 0.4349(9) 0.6944(6) 0.42911(13) 0.0267(10) Uani 1 1 d . . . . .
H15 H 0.419794 0.802797 0.413922 0.032 Uiso 1 1 calc R . . . .
C2 C 0.0490(8) 0.2188(6) 0.39480(12) 0.0231(10) Uani 1 1 d . . . . .
C10 C 0.3184(8) 0.2665(6) 0.33678(12) 0.0224(9) Uani 1 1 d . . . . .
C5 C 0.3160(9) 0.4502(6) 0.34324(12) 0.0219(9) Uani 1 1 d . . . . .
C3 C -0.0558(8) 0.4016(6) 0.38605(14) 0.0254(10) Uani 1 1 d . . . . .
H3A H -0.152201 0.445381 0.409828 0.030 Uiso 1 1 calc R . . . .
H3B H -0.168707 0.396097 0.362179 0.030 Uiso 1 1 calc R . . . .
C7 C 0.6375(8) 0.4758(6) 0.29069(13) 0.0243(10) Uani 1 1 d . . . . .
H7 H 0.745186 0.548119 0.274546 0.029 Uiso 1 1 calc R . . . .
C8 C 0.6344(8) 0.2922(6) 0.28577(13) 0.0242(10) Uani 1 1 d . . . . .
C11 C 0.3360(8) 0.3835(6) 0.43866(13) 0.0233(9) Uani 1 1 d . . . . .
C12 C 0.4777(8) 0.3808(6) 0.47447(13) 0.0253(10) Uani 1 1 d . . . . .
H12 H 0.490242 0.273610 0.490148 0.030 Uiso 1 1 calc R . . . .
C6 C 0.4811(8) 0.5553(6) 0.31961(13) 0.0238(10) Uani 1 1 d . . . . .
C13 C 0.5991(8) 0.5351(7) 0.48685(13) 0.0294(11) Uani 1 1 d . . . . .
H13 H 0.697688 0.533511 0.510928 0.035 Uiso 1 1 calc R . . . .
C1 C -0.1397(8) 0.0766(6) 0.40578(14) 0.0277(11) Uani 1 1 d . . . . .
H1A H -0.258873 0.062630 0.383345 0.041 Uiso 1 1 calc GR . . . .
H1B H -0.228610 0.112630 0.430595 0.041 Uiso 1 1 calc GR . . . .
H1C H -0.054201 -0.038066 0.410555 0.041 Uiso 1 1 calc GR . . . .
C14 C 0.5782(9) 0.6914(6) 0.46450(14) 0.0303(11) Uani 1 1 d . . . . .
H14 H 0.661812 0.797290 0.473259 0.036 Uiso 1 1 calc R . . . .

loop_
_atom_site_aniso_label
_atom_site_aniso_U_11
_atom_site_aniso_U_22
_atom_site_aniso_U_33
_atom_site_aniso_U_23
_atom_site_aniso_U_13
_atom_site_aniso_U_12
O2 0.0228(15) 0.0243(15) 0.0289(15) 0.0012(13) 0.0081(14) -0.0017(14)
O1 0.0235(16) 0.0228(15) 0.0309(15) 0.0015(13) -0.0043(14) -0.0005(13)
O5 0.0300(17) 0.0298(18) 0.0424(19) 0.0057(15) 0.0085(16) 0.0019(16)
O4 0.0281(17) 0.0294(17) 0.0332(16) 0.0004(14) 0.0103(15) 0.0012(16)
O3 0.0302(18) 0.0218(15) 0.0403(18) 0.0034(15) 0.0043(15) -0.0006(14)
C9 0.022(2) 0.022(2) 0.027(2) -0.0010(18) 0.0017(19) -0.0028(19)
C16 0.016(2) 0.024(2) 0.027(2) -0.0023(18) 0.0040(19) 0.0026(19)
C4 0.022(2) 0.021(2) 0.029(2) 0.0001(18) -0.0005(19) 0.004(2)
C15 0.026(2) 0.027(2) 0.027(2) 0.0001(19) 0.007(2) 0.001(2)
C2 0.017(2) 0.030(2) 0.022(2) -0.0048(18) 0.0017(19) -0.003(2)
C10 0.018(2) 0.027(2) 0.022(2) 0.0068(17) -0.0015(19) 0.000(2)
C5 0.020(2) 0.022(2) 0.025(2) 0.0023(17) -0.0010(19) 0.001(2)
C3 0.019(2) 0.031(2) 0.026(2) -0.0032(19) 0.001(2) 0.002(2)
C7 0.021(2) 0.025(2) 0.026(2) 0.0020(18) 0.0015(18) -0.0040(19)
C8 0.022(2) 0.029(2) 0.022(2) -0.0019(19) -0.0018(18) -0.0003(19)
C11 0.019(2) 0.024(2) 0.027(2) -0.0010(18) 0.0041(19) 0.001(2)
C12 0.020(2) 0.031(2) 0.025(2) 0.003(2) 0.0003(19) -0.003(2)
C6 0.022(2) 0.021(2) 0.028(2) 0.0014(18) -0.004(2) 0.0010(19)
C13 0.020(2) 0.042(3) 0.026(2) -0.001(2) 0.000(2) 0.003(2)
C1 0.020(2) 0.031(3) 0.032(2) 0.002(2) 0.004(2) -0.006(2)
C14 0.025(2) 0.032(3) 0.034(2) -0.007(2) 0.003(2) -0.007(2)

loop_
_atom_type_symbol
_atom_type_description
_atom_type_scat_dispersion_real
_atom_type_scat_dispersion_imag
_atom_type_scat_source
C C 0.0181 0.0091 'International Tables Vol C Tables 4.2.6.8 and 6.1.1.4'
H H 0.0000 0.0000 'International Tables Vol C Tables 4.2.6.8 and 6.1.1.4'
O O 0.0492 0.0322 'International Tables Vol C Tables 4.2.6.8 and 6.1.1.4'

loop_
_geom_angle_atom_site_label_1
_geom_angle_atom_site_label_2
_geom_angle_atom_site_label_3
_geom_angle
_geom_angle_site_symmetry_1
_geom_angle_site_symmetry_3
_geom_angle_publ_flag
C10 O2 C2 117.5(3) . . ?
C11 O1 C2 119.6(3) . . ?
H5A O5 H5B 104.5 . . ?
C8 O4 H4 109.5 . . ?
C6 O3 H3 109.5 . . ?
C10 C9 H9 120.5 . . ?
C8 C9 H9 120.5 . . ?
C8 C9 C10 119.1(4) . . ?
C15 C16 C4 124.0(4) . . ?
C15 C16 C11 119.1(4) . . ?
C11 C16 C4 116.9(4) . . ?
C16 C4 H4A 110.5 . . ?
C16 C4 C3 106.7(3) . . ?
C5 C4 C16 110.1(4) . . ?
C5 C4 H4A 110.5 . . ?
C5 C4 C3 108.4(4) . . ?
C3 C4 H4A 110.5 . . ?
C16 C15 H15 119.8 . . ?
C16 C15 C14 120.4(4) . . ?
C14 C15 H15 119.8 . . ?
O2 C2 C3 109.8(3) . . ?
O2 C2 C1 104.6(3) . . ?
O1 C2 O2 107.5(3) . . ?
O1 C2 C3 112.3(3) . . ?
O1 C2 C1 106.7(3) . . ?
C3 C2 C1 115.4(4) . . ?
O2 C10 C9 114.9(4) . . ?
O2 C10 C5 122.7(4) . . ?
C5 C10 C9 122.4(4) . . ?
C10 C5 C4 120.3(4) . . ?
C10 C5 C6 117.2(4) . . ?
C6 C5 C4 122.3(4) . . ?
C4 C3 H3A 110.1 . . ?
C4 C3 H3B 110.1 . . ?
C2 C3 C4 108.2(4) . . ?
C2 C3 H3A 110.1 . . ?
C2 C3 H3B 110.1 . . ?
H3A C3 H3B 108.4 . . ?
C8 C7 H7 120.3 . . ?
C8 C7 C6 119.5(4) . . ?
C6 C7 H7 120.3 . . ?
O4 C8 C9 121.0(4) . . ?
C7 C8 O4 118.2(4) . . ?
C7 C8 C9 120.8(4) . . ?
O1 C11 C16 123.2(4) . . ?
O1 C11 C12 116.2(4) . . ?
C16 C11 C12 120.6(4) . . ?
C11 C12 H12 120.3 . . ?
C13 C12 C11 119.4(4) . . ?
C13 C12 H12 120.3 . . ?
O3 C6 C5 117.4(4) . . ?
O3 C6 C7 121.6(4) . . ?
C7 C6 C5 121.0(4) . . ?
C12 C13 H13 119.8 . . ?
C14 C13 C12 120.4(4) . . ?
C14 C13 H13 119.8 . . ?
C2 C1 H1A 109.5 . . ?
C2 C1 H1B 109.5 . . ?
C2 C1 H1C 109.5 . . ?
H1A C1 H1B 109.5 . . ?
H1A C1 H1C 109.5 . . ?
H1B C1 H1C 109.5 . . ?
C15 C14 H14 120.0 . . ?
C13 C14 C15 120.1(4) . . ?
C13 C14 H14 120.0 . . ?

loop_
_geom_bond_atom_site_label_1
_geom_bond_atom_site_label_2
_geom_bond_distance
_geom_bond_site_symmetry_2
_geom_bond_publ_flag
O2 C2 1.448(5) . ?
O2 C10 1.376(5) . ?
O1 C2 1.436(5) . ?
O1 C11 1.382(5) . ?
O5 H5A 0.8701 . ?
O5 H5B 0.8702 . ?
O4 H4 0.8400 . ?
O4 C8 1.377(5) . ?
O3 H3 0.8400 . ?
O3 C6 1.355(5) . ?
C9 H9 0.9500 . ?
C9 C10 1.386(6) . ?
C9 C8 1.385(6) . ?
C16 C4 1.510(6) . ?
C16 C15 1.387(6) . ?
C16 C11 1.388(6) . ?
C4 H4A 1.0000 . ?
C4 C5 1.507(6) . ?
C4 C3 1.532(6) . ?
C15 H15 0.9500 . ?
C15 C14 1.392(7) . ?
C2 C3 1.498(6) . ?
C2 C1 1.507(6) . ?
C10 C5 1.381(6) . ?
C5 C6 1.412(6) . ?
C3 H3A 0.9900 . ?
C3 H3B 0.9900 . ?
C7 H7 0.9500 . ?
C7 C8 1.374(6) . ?
C7 C6 1.397(6) . ?
C11 C12 1.398(6) . ?
C12 H12 0.9500 . ?
C12 C13 1.380(6) . ?
C13 H13 0.9500 . ?
C13 C14 1.378(6) . ?
C1 H1A 0.9800 . ?
C1 H1B 0.9800 . ?
C1 H1C 0.9800 . ?
C14 H14 0.9500 . ?

loop_
_geom_torsion_atom_site_label_1
_geom_torsion_atom_site_label_2
_geom_torsion_atom_site_label_3
_geom_torsion_atom_site_label_4
_geom_torsion
_geom_torsion_site_symmetry_1
_geom_torsion_site_symmetry_2
_geom_torsion_site_symmetry_3
_geom_torsion_site_symmetry_4
_geom_torsion_publ_flag
O2 C2 C3 C4 -64.4(4) . . . . ?
O2 C10 C5 C4 4.0(7) . . . . ?
O2 C10 C5 C6 177.8(4) . . . . ?
O1 C2 C3 C4 55.2(4) . . . . ?
O1 C11 C12 C13 177.2(4) . . . . ?
C9 C10 C5 C4 -174.4(4) . . . . ?
C9 C10 C5 C6 -0.6(7) . . . . ?
C16 C4 C5 C10 90.2(5) . . . . ?
C16 C4 C5 C6 -83.3(5) . . . . ?
C16 C4 C3 C2 -63.6(4) . . . . ?
C16 C15 C14 C13 -0.6(7) . . . . ?
C16 C11 C12 C13 -0.9(6) . . . . ?
C4 C16 C15 C14 -177.9(4) . . . . ?
C4 C16 C11 O1 0.8(6) . . . . ?
C4 C16 C11 C12 178.8(4) . . . . ?
C4 C5 C6 O3 -3.0(6) . . . . ?
C4 C5 C6 C7 174.4(4) . . . . ?
C15 C16 C4 C5 97.7(5) . . . . ?
C15 C16 C4 C3 -144.8(4) . . . . ?
C15 C16 C11 O1 -177.8(4) . . . . ?
C15 C16 C11 C12 0.1(6) . . . . ?
C2 O2 C10 C9 166.7(3) . . . . ?
C2 O2 C10 C5 -11.8(6) . . . . ?
C2 O1 C11 C16 -12.0(6) . . . . ?
C2 O1 C11 C12 170.0(4) . . . . ?
C10 O2 C2 O1 -80.1(4) . . . . ?
C10 O2 C2 C3 42.3(5) . . . . ?
C10 O2 C2 C1 166.7(3) . . . . ?
C10 C9 C8 O4 176.0(4) . . . . ?
C10 C9 C8 C7 -1.8(6) . . . . ?
C10 C5 C6 O3 -176.7(4) . . . . ?
C10 C5 C6 C7 0.7(6) . . . . ?
C5 C4 C3 C2 55.0(4) . . . . ?
C3 C4 C5 C10 -26.2(6) . . . . ?
C3 C4 C5 C6 160.3(4) . . . . ?
C8 C9 C10 O2 -177.4(4) . . . . ?
C8 C9 C10 C5 1.1(7) . . . . ?
C8 C7 C6 O3 175.9(4) . . . . ?
C8 C7 C6 C5 -1.4(6) . . . . ?
C11 O1 C2 O2 103.4(4) . . . . ?
C11 O1 C2 C3 -17.5(5) . . . . ?
C11 O1 C2 C1 -144.9(4) . . . . ?
C11 C16 C4 C5 -80.9(5) . . . . ?
C11 C16 C4 C3 36.6(5) . . . . ?
C11 C16 C15 C14 0.6(6) . . . . ?
C11 C12 C13 C14 1.0(7) . . . . ?
C12 C13 C14 C15 -0.3(7) . . . . ?
C6 C7 C8 O4 -175.9(4) . . . . ?
C6 C7 C8 C9 1.9(7) . . . . ?
C1 C2 C3 C4 177.8(3) . . . . ?
